data_4082801
loop_
_publ_author_name
'Schweizer, Peter D.'
'Wadepohl, Hubert'
'Gade, Lutz H.'

_publ_section_title
;
 Zirconium and Hafnium Hydrazinediido Half-Sandwich Complexes: Synthesis
 and Reactivity
;
_journal_issue 7
_journal_name_full Organometallics
_journal_page_first 1726
_journal_paper_doi 10.1021/om500087s
_journal_volume 33
_journal_year 2014
_chemical_formula_moiety 'C41 H50 N6 Zr'
_chemical_formula_sum 'C41 H50 N6 Zr'
_chemical_formula_weight 718.09
_chemical_properties_physical air-sensitive
_space_group_crystal_system monoclinic
_space_group_IT_number 14
_space_group_name_Hall '-P 2yn'
_space_group_name_H-M_alt 'P 1 21/n 1'
_symmetry_cell_setting monoclinic
_symmetry_Int_Tables_number 14
_symmetry_space_group_name_Hall '-P 2yn'
_symmetry_space_group_name_H-M 'P 1 21/n 1'
_atom_sites_solution_hydrogens mixed
_atom_sites_solution_primary iterative
_atom_sites_solution_secondary difmap
_audit_block_code ga_psch18
_audit_creation_date
;
'Tue Apr 30 15:27:36 2013'
;
_audit_update_record 'Tue Nov 26 16:51:35 CET 2013'
_cell_angle_alpha 90
_cell_angle_beta 101.2742(4)
_cell_angle_gamma 90
_cell_formula_units_Z 8
_cell_length_a 19.33688(7)
_cell_length_b 15.94563(5)
_cell_length_c 24.70487(10)
_cell_measurement_reflns_used 150362
_cell_measurement_temperature 110(1)
_cell_measurement_theta_max 32.3450
_cell_measurement_theta_min 3.3220
_cell_volume 7470.47(5)
_computing_cell_refinement
;
CrysAlisPro, Agilent Technologies,
Version 1.171.36.28 (release 01-02-2013 CrysAlis171 .NET)
(compiled Feb  1 2013,16:14:44)
;
_computing_data_collection
;
CrysAlisPro, Agilent Technologies,
Version 1.171.36.28 (release 01-02-2013 CrysAlis171 .NET)
(compiled Feb  1 2013,16:14:44)
;
_computing_data_reduction
;
CrysAlisPro, Agilent Technologies,
Version 1.171.36.28 (release 01-02-2013 CrysAlis171 .NET)
(compiled Feb  1 2013,16:14:44)
;
_computing_molecular_graphics 'Olex2 (Dolomanov et al., 2009)'
_computing_publication_material 'encif (Wadepohl, 2009-13); encifer 1.4 (CCDC, 2011)'
_computing_structure_refinement 'ShelXL (Sheldrick, 2008)'
_computing_structure_solution 'SUPERFLIP (Palatinus, 2007-2009)'
_diffrn_ambient_temperature 110(1)
_diffrn_detector 'CCD plate'
_diffrn_detector_area_resol_mean 15.9241
_diffrn_detector_type 'Agilent EOS'
_diffrn_measured_fraction_theta_full 0.998
_diffrn_measured_fraction_theta_max 0.944
_diffrn_measurement_details
;
  1 omega  -26.00    4.00   0.5000   10.0000
omega____ theta____ kappa____ phi______ frames
    -      -27.9245  -77.0000   30.0000 60

  2 omega  -33.00   -1.00   0.5000   10.0000
omega____ theta____ kappa____ phi______ frames
    -      -27.9245  -38.0000   30.0000 64

  3 omega  -28.00   -3.00   0.5000   10.0000
omega____ theta____ kappa____ phi______ frames
    -      -27.9245  -77.0000  -60.0000 50

  4 omega  -61.00  -10.00   0.5000   10.0000
omega____ theta____ kappa____ phi______ frames
    -      -27.9245   79.0000 -124.9998 102

  5 omega  -13.00   30.00   0.5000   10.0000
omega____ theta____ kappa____ phi______ frames
    -      -27.9245   57.0000  -60.0000 86

  6 omega   28.00   99.00   0.5000   10.0000
omega____ theta____ kappa____ phi______ frames
    -       28.0026   77.0000  -60.0000 142

  7 omega  -39.00   27.00   0.5000   10.0000
omega____ theta____ kappa____ phi______ frames
    -       28.0026  -57.0000   30.0000 132

  8 omega   -5.00   22.00   0.5000   10.0000
omega____ theta____ kappa____ phi______ frames
    -       28.0026   80.0000 -167.5568 54

  9 phi      0.00   43.00   0.5000   10.0000
omega____ theta____ kappa____ phi______ frames
  28.0026   28.0026  -20.0000     -     86

 10 omega    2.00   28.00   0.5000   10.0000
omega____ theta____ kappa____ phi______ frames
    -       28.0026   77.0000  -30.0000 52

 11 omega    6.00   90.00   0.5000   10.0000
omega____ theta____ kappa____ phi______ frames
    -       28.0026   57.0000  150.0000 168

 12 omega    6.00   54.00   0.5000   10.0000
omega____ theta____ kappa____ phi______ frames
    -       28.0026   57.0000 -120.0000 96

 13 omega    7.00   88.00   0.5000   10.0000
omega____ theta____ kappa____ phi______ frames
    -       28.0026   57.0000   60.0000 162

 14 omega   11.00   60.00   0.5000   10.0000
omega____ theta____ kappa____ phi______ frames
    -       28.0026  -77.0000  -30.0000 98

 15 omega   69.00   95.00   0.5000   10.0000
omega____ theta____ kappa____ phi______ frames
    -       28.0026   77.0000  -30.0000 52

 16 omega   11.00   99.00   0.5000   10.0000
omega____ theta____ kappa____ phi______ frames
    -       28.0026   77.0000 -120.0000 176

 17 omega  -45.00    1.00   0.5000   10.0000
omega____ theta____ kappa____ phi______ frames
    -       28.0026  -38.0000 -180.0000 92

 18 omega   29.00   60.00   0.5000   10.0000
omega____ theta____ kappa____ phi______ frames
    -       28.0026  -77.0000   60.0000 62

 19 omega  -41.00   -7.00   0.5000   10.0000
omega____ theta____ kappa____ phi______ frames
    -       30.0000  -79.0000   10.2087 68

 20 omega   28.00   63.00   0.5000   10.0000
omega____ theta____ kappa____ phi______ frames
    -       30.0000  -79.0000   10.2087 70

 21 omega  -41.00   63.00   0.5000   10.0000
omega____ theta____ kappa____ phi______ frames
    -       30.0000  -79.0000  -85.1211 208

 22 omega  -20.00   63.00   0.5000   10.0000
omega____ theta____ kappa____ phi______ frames
    -       30.0000  -80.0000  145.3023 166

 23 omega -100.00   -1.00   0.5000   10.0000
omega____ theta____ kappa____ phi______ frames
    -      -27.9245  -38.0000  -90.0000 198

 24 omega  -61.00   25.00   0.5000   10.0000
omega____ theta____ kappa____ phi______ frames
    -      -27.9245   79.0000 -124.9998 172

 25 omega  -60.00   43.00   0.5000   10.0000
omega____ theta____ kappa____ phi______ frames
    -      -27.9245   77.0000  -30.0000 206

 26 omega  -99.00    4.00   0.5000   10.0000
omega____ theta____ kappa____ phi______ frames
    -      -27.9245  -77.0000   60.0000 206

 27 omega  -41.00   50.00   0.5000   10.0000
omega____ theta____ kappa____ phi______ frames
    -       28.0026  -57.0000  150.0000 182

 28 omega  -43.00   60.00   0.5000   10.0000
omega____ theta____ kappa____ phi______ frames
    -       28.0026  -77.0000   90.0000 206

 29 omega    6.00   97.00   0.5000   10.0000
omega____ theta____ kappa____ phi______ frames
    -       28.0026   57.0000 -120.0000 182

 30 phi    120.00  240.00   0.5000   10.0000
omega____ theta____ kappa____ phi______ frames
  40.0000   28.0026    0.0000     -     240

 31 omega  -46.00  102.00   0.5000   10.0000
omega____ theta____ kappa____ phi______ frames
    -       28.0026    0.0000    0.0000 296

 32 omega    6.00   97.00   0.5000   10.0000
omega____ theta____ kappa____ phi______ frames
    -       28.0026   57.0000   30.0000 182

 33 omega   -4.00   99.00   0.5000   10.0000
omega____ theta____ kappa____ phi______ frames
    -       28.0026   77.0000  -90.0000 206

 34 omega   -4.00   99.00   0.5000   10.0000
omega____ theta____ kappa____ phi______ frames
    -       28.0026   77.0000    0.0000 206

 35 omega    6.00   97.00   0.5000   10.0000
omega____ theta____ kappa____ phi______ frames
    -       28.0026   57.0000 -180.0000 182

 36 omega  -43.00   60.00   0.5000   10.0000
omega____ theta____ kappa____ phi______ frames
    -       28.0026  -77.0000 -150.0000 206

 37 omega    6.00   97.00   0.5000   10.0000
omega____ theta____ kappa____ phi______ frames
    -       28.0026   57.0000  -60.0000 182

 38 omega  -41.00   63.00   0.5000   10.0000
omega____ theta____ kappa____ phi______ frames
    -       30.0000  -80.0000  145.3023 208

 39 omega  -41.00   63.00   0.5000   10.0000
omega____ theta____ kappa____ phi______ frames
    -       30.0000  -79.0000   10.2087 208

 40 omega  -41.00   63.00   0.5000   10.0000
omega____ theta____ kappa____ phi______ frames
    -       30.0000  -79.0000  -85.1211 208

 41 omega -102.00   -2.00   0.5000   10.0000
omega____ theta____ kappa____ phi______ frames
    -      -27.9245    0.0000    0.0000 200

 42 omega  -46.00  102.00   0.5000   10.0000
omega____ theta____ kappa____ phi______ frames
    -       28.0026    0.0000  240.0000 296

 43 omega  -46.00  102.00   0.5000   10.0000
omega____ theta____ kappa____ phi______ frames
    -       28.0026    0.0000  120.0000 296

;
_diffrn_measurement_device '\k-geometry diffractometer'
_diffrn_measurement_device_type 'Agilent SuperNova, Dual, Cu at zero, Eos'
_diffrn_measurement_method '\w and \p scans'
_diffrn_measurement_specimen_support 'polyimid foil'
_diffrn_orient_matrix_UB_11 0.0358979000
_diffrn_orient_matrix_UB_12 0.0121747000
_diffrn_orient_matrix_UB_13 0.0038243000
_diffrn_orient_matrix_UB_21 0.0082687000
_diffrn_orient_matrix_UB_22 -0.0386567000
_diffrn_orient_matrix_UB_23 -0.0114504000
_diffrn_orient_matrix_UB_31 -0.0064242000
_diffrn_orient_matrix_UB_32 0.0183351000
_diffrn_orient_matrix_UB_33 -0.0266779000
_diffrn_radiation_monochromator mirror
_diffrn_radiation_probe x-ray
_diffrn_radiation_type 'Mo K\a'
_diffrn_radiation_wavelength 0.7107
_diffrn_reflns_av_R_equivalents 0.0623
_diffrn_reflns_av_unetI/netI 0.0233
_diffrn_reflns_Laue_measured_fraction_full 0.998
_diffrn_reflns_Laue_measured_fraction_max 0.944
_diffrn_reflns_limit_h_max 29
_diffrn_reflns_limit_h_min -28
_diffrn_reflns_limit_k_max 24
_diffrn_reflns_limit_k_min -23
_diffrn_reflns_limit_l_max 36
_diffrn_reflns_limit_l_min -36
_diffrn_reflns_number 608488
_diffrn_reflns_point_group_measured_fraction_full 0.998
_diffrn_reflns_point_group_measured_fraction_max 0.944
_diffrn_reflns_theta_full 25.242
_diffrn_reflns_theta_max 33.130
_diffrn_reflns_theta_min 3.195
_diffrn_source 'microfocus X-Ray tube'
_diffrn_source_type 'Agilent SuperNova (Mo) X-ray Source'
_exptl_absorpt_coefficient_mu 0.331
_exptl_absorpt_correction_T_max 1.00000
_exptl_absorpt_correction_T_min 0.95120
_exptl_absorpt_correction_type multi-scan
_exptl_absorpt_process_details
;
CrysAlisPro, Agilent Technologies,
Version 1.171.36.28 (release 01-02-2013 CrysAlis171 .NET)
(compiled Feb  1 2013,16:14:44)
Empirical absorption correction using spherical harmonics,
 implemented in SCALE3 ABSPACK scaling algorithm.
;
_exptl_crystal_colour bronze
_exptl_crystal_density_diffrn 1.277
_exptl_crystal_description irregular
_exptl_crystal_F_000 3024
_exptl_crystal_size_max 0.1
_exptl_crystal_size_mid 0.1
_exptl_crystal_size_min 0.1
_refine_diff_density_max 0.497
_refine_diff_density_min -0.412
_refine_diff_density_rms 0.061
_refine_ls_extinction_method none
_refine_ls_goodness_of_fit_ref 1.065
_refine_ls_hydrogen_treatment mixed
_refine_ls_matrix_type full
_refine_ls_number_parameters 1021
_refine_ls_number_reflns 26873
_refine_ls_number_restraints 0
_refine_ls_restrained_S_all 1.065
_refine_ls_R_factor_all 0.0425
_refine_ls_R_factor_gt 0.0325
_refine_ls_shift/su_max 0.004
_refine_ls_shift/su_mean 0.000
_refine_ls_structure_factor_coef Fsqd
_refine_ls_weighting_details 'w=1/[\s^2^(Fo^2^)+(0.0308P)^2^+3.2842P] where P=(Fo^2^+2Fc^2^)/3'
_refine_ls_weighting_scheme calc
_refine_ls_wR_factor_gt 0.0738
_refine_ls_wR_factor_ref 0.0773
_reflns_Friedel_coverage 0.000
_reflns_number_gt 23239
_reflns_number_total 26873
_reflns_threshold_expression 'I > 2\s(I)'
_cod_data_source_file om500087s_si_002.cif
_cod_data_source_block complex_3a
_cod_depositor_comments 'Adding full bibliography for 4082801.cif.'
_cod_original_sg_symbol_H-M 'P 21/n'
_cod_database_code 4082801
_audit_block_refno 1762
_audit_block_usercomment 'PD446_2, irregular, bronze'
_shelxl_version_number 2013-4
_chemical_oxdiff_formula 'C41 H50 N6 Zr'
_chemical_oxdiff_usercomment 'PD446_2, irregular, bronze'
_shelx_space_group_comment
;
The symmetry employed for this shelxl refinement is uniquely defined
by the following loop, which should always be used as a source of
symmetry information in preference to the above space-group names.
They are only intended as comments.
;
_shelx_estimated_absorpt_t_max 0.968
_shelx_estimated_absorpt_t_min 0.968
_reflns_odcompleteness_completeness 99.84
_reflns_odcompleteness_iscentric 1
_reflns_odcompleteness_theta 30.44
_olex2_refinement_description
;
1. Fixed Uiso
 At 1.2 times of:
  All C(H) groups, All C(H,H) groups
 At 1.5 times of:
  All C(H,H,H) groups
2.a Idealised Me refined as rotating group:
 C61(H61A,H61B,H61C), C62(H62A,H62B,H62C), C80(H81A,H81B,H81C), C81(H80A,H80B,
 H80C), C87(H87A,H87B,H87C), C88(H91A,H91B,H91C), C89(H90A,H90B,H90C), C90(H89A,
 H89B,H89C), C91(H88A,H88B,H88C), C30(H30A,H30B,H30C), C12(H12A,H12B,H12C),
 C11(H11A,H11B,H11C), C37(H37A,H37B,H37C), C38(H38A,H38B,H38C), C39(H39A,H39B,
 H39C), C31(H31A,H31B,H31C), C40(H40A,H40B,H40C), C41(H41A,H41B,H41C)
;
_cell_oxdiff_length_a 19.34131(13)
_cell_oxdiff_length_b 15.94540(8)
_cell_oxdiff_length_c 24.69920(16)
_cell_oxdiff_angle_alpha 90.0050(5)
_cell_oxdiff_angle_beta 101.2697(6)
_cell_oxdiff_angle_gamma 89.9861(5)
_cell_oxdiff_volume 7470.47(8)
_cell_oxdiff_measurement_reflns_used 150362

loop_
_symmetry_equiv_pos_as_xyz
'x, y, z'
'-x+1/2, y+1/2, -z+1/2'
'-x, -y, -z'
'x-1/2, -y-1/2, z-1/2'

loop_
_atom_site_label
_atom_site_type_symbol
_atom_site_fract_x
_atom_site_fract_y
_atom_site_fract_z
_atom_site_U_iso_or_equiv
_atom_site_adp_type
_atom_site_occupancy
_atom_site_site_symmetry_order
_atom_site_calc_flag
_atom_site_refinement_flags_posn
Zr51 Zr 0.64670(2) 0.73268(2) 0.47891(2) 0.01362(3) Uani 1 1 d .
N51 N 0.64664(5) 0.58873(6) 0.48597(4) 0.01898(18) Uani 1 1 d .
N52 N 0.67817(5) 0.64770(6) 0.41242(4) 0.02026(18) Uani 1 1 d .
N53 N 0.56548(5) 0.77429(6) 0.43260(4) 0.01672(17) Uani 1 1 d .
N54 N 0.50693(5) 0.79546(6) 0.39343(4) 0.02150(19) Uani 1 1 d .
N55 N 0.58882(5) 0.71088(6) 0.55233(4) 0.01636(17) Uani 1 1 d .
N56 N 0.47841(6) 0.66234(7) 0.67941(4) 0.0258(2) Uani 1 1 d .
C51 C 0.61174(9) 0.51496(8) 0.50314(6) 0.0335(3) Uani 1 1 d .
H51A H 0.5673(10) 0.5301(12) 0.5144(7) 0.040 Uiso 1 1 d R
H51B H 0.6419(10) 0.4880(12) 0.5332(8) 0.040 Uiso 1 1 d R
C52 C 0.59634(7) 0.45625(8) 0.45296(6) 0.0284(3) Uani 1 1 d .
H52A H 0.6119(9) 0.3996(11) 0.4617(7) 0.034 Uiso 1 1 d R
H52B H 0.5467(9) 0.4519(11) 0.4405(7) 0.034 Uiso 1 1 d R
C53 C 0.63295(8) 0.49534(8) 0.40959(6) 0.0277(3) Uani 1 1 d .
H53A H 0.6734(9) 0.4634(11) 0.4038(7) 0.033 Uiso 1 1 d R
H53B H 0.6043(9) 0.5023(11) 0.3733(7) 0.033 Uiso 1 1 d R
C54 C 0.65627(6) 0.57956(7) 0.43457(5) 0.0186(2) Uani 1 1 d .
C55 C 0.68849(6) 0.65336(7) 0.35802(5) 0.0206(2) Uani 1 1 d .
C56 C 0.66330(7) 0.72496(8) 0.32778(5) 0.0216(2) Uani 1 1 d .
H56 H 0.6377(9) 0.7632(10) 0.3442(7) 0.026 Uiso 1 1 d R
C57 C 0.67671(7) 0.73833(8) 0.27514(5) 0.0235(2) Uani 1 1 d .
C58 C 0.71598(7) 0.67868(9) 0.25270(5) 0.0253(2) Uani 1 1 d .
H58 H 0.7263(9) 0.6873(11) 0.2156(7) 0.030 Uiso 1 1 d R
C59 C 0.74111(7) 0.60683(9) 0.28155(5) 0.0262(2) Uani 1 1 d .
C60 C 0.72739(7) 0.59426(8) 0.33437(5) 0.0251(2) Uani 1 1 d .
H60 H 0.7452(9) 0.5454(11) 0.3554(7) 0.030 Uiso 1 1 d R
C61 C 0.64937(9) 0.81571(9) 0.24334(6) 0.0348(3) Uani 1 1 d .
H61A H 0.6077 0.8014 0.2154 0.052 Uiso 1 1 calc GR
H61B H 0.6860 0.8386 0.2252 0.052 Uiso 1 1 calc GR
H61C H 0.6366 0.8576 0.2687 0.052 Uiso 1 1 calc GR
C62 C 0.78459(9) 0.54382(11) 0.25689(6) 0.0393(4) Uani 1 1 d .
H62A H 0.7729 0.5475 0.2165 0.059 Uiso 1 1 calc GR
H62B H 0.7742 0.4872 0.2685 0.059 Uiso 1 1 calc GR
H62C H 0.8348 0.5559 0.2697 0.059 Uiso 1 1 calc GR
C63 C 0.50130(6) 0.88037(7) 0.37594(5) 0.0192(2) Uani 1 1 d .
C64 C 0.50135(8) 0.90249(9) 0.32150(6) 0.0307(3) Uani 1 1 d .
H64 H 0.5035(9) 0.8613(11) 0.2957(7) 0.037 Uiso 1 1 d R
C65 C 0.49862(10) 0.98660(11) 0.30614(7) 0.0420(4) Uani 1 1 d .
H65 H 0.4991(10) 1.0006(12) 0.2695(9) 0.050 Uiso 1 1 d R
C66 C 0.49634(8) 1.04868(9) 0.34482(7) 0.0391(4) Uani 1 1 d .
H66 H 0.4943(10) 1.1058(13) 0.3331(8) 0.047 Uiso 1 1 d R
C67 C 0.49654(9) 1.02693(9) 0.39874(7) 0.0372(3) Uani 1 1 d .
H67 H 0.4968(10) 1.0719(12) 0.4265(8) 0.045 Uiso 1 1 d R
C68 C 0.49910(8) 0.94308(8) 0.41455(6) 0.0302(3) Uani 1 1 d .
H68 H 0.4988(9) 0.9263(11) 0.4518(7) 0.036 Uiso 1 1 d R
C69 C 0.46357(6) 0.73235(7) 0.36720(5) 0.0182(2) Uani 1 1 d .
C70 C 0.48052(6) 0.64787(7) 0.37953(5) 0.0223(2) Uani 1 1 d .
H70 H 0.5230(8) 0.6356(10) 0.4062(6) 0.027 Uiso 1 1 d R
C71 C 0.43728(7) 0.58407(8) 0.35436(6) 0.0248(2) Uani 1 1 d .
H71 H 0.4517(9) 0.5258(10) 0.3634(7) 0.030 Uiso 1 1 d R
C72 C 0.37613(7) 0.60094(8) 0.31613(5) 0.0244(2) Uani 1 1 d .
H72 H 0.3472(9) 0.5574(10) 0.2976(7) 0.029 Uiso 1 1 d R
C73 C 0.35804(6) 0.68445(8) 0.30467(5) 0.0225(2) Uani 1 1 d .
H73 H 0.3158(9) 0.6994(10) 0.2809(7) 0.027 Uiso 1 1 d R
C74 C 0.40029(6) 0.74960(8) 0.32956(5) 0.0203(2) Uani 1 1 d .
H74 H 0.3855(8) 0.8040(10) 0.3211(6) 0.024 Uiso 1 1 d R
C75 C 0.52568(6) 0.74597(7) 0.55323(5) 0.01771(19) Uani 1 1 d .
H79 H 0.5087(8) 0.7817(9) 0.5246(6) 0.021 Uiso 1 1 d R
C76 C 0.48767(6) 0.73241(7) 0.59413(5) 0.0199(2) Uani 1 1 d .
H78 H 0.4434(8) 0.7566(10) 0.5911(6) 0.024 Uiso 1 1 d R
C77 C 0.51442(6) 0.67883(7) 0.63875(5) 0.0185(2) Uani 1 1 d .
C78 C 0.58099(6) 0.64266(7) 0.63815(5) 0.0177(2) Uani 1 1 d .
H76 H 0.6048(8) 0.6080(10) 0.6677(6) 0.021 Uiso 1 1 d R
C79 C 0.61446(6) 0.65987(7) 0.59526(5) 0.01741(19) Uani 1 1 d .
H75 H 0.6599(8) 0.6341(9) 0.5952(6) 0.021 Uiso 1 1 d R
C80 C 0.40799(8) 0.69612(11) 0.67675(6) 0.0346(3) Uani 1 1 d .
H81A H 0.4112 0.7560 0.6857 0.052 Uiso 1 1 calc GR
H81B H 0.3851 0.6667 0.7033 0.052 Uiso 1 1 calc GR
H81C H 0.3802 0.6884 0.6394 0.052 Uiso 1 1 calc GR
C81 C 0.50827(7) 0.61128(9) 0.72700(5) 0.0278(3) Uani 1 1 d .
H80A H 0.5082 0.5523 0.7159 0.042 Uiso 1 1 calc GR
H80B H 0.4800 0.6179 0.7556 0.042 Uiso 1 1 calc GR
H80C H 0.5568 0.6293 0.7416 0.042 Uiso 1 1 calc GR
C82 C 0.77156(6) 0.75039(7) 0.54005(5) 0.0200(2) Uani 1 1 d .
C83 C 0.77761(6) 0.77100(8) 0.48528(5) 0.0212(2) Uani 1 1 d .
C84 C 0.73658(6) 0.84413(7) 0.46895(5) 0.0201(2) Uani 1 1 d .
C85 C 0.70628(6) 0.86948(7) 0.51431(5) 0.0185(2) Uani 1 1 d .
C86 C 0.72835(6) 0.81221(7) 0.55826(5) 0.0183(2) Uani 1 1 d .
C87 C 0.80421(7) 0.67454(9) 0.57155(6) 0.0301(3) Uani 1 1 d .
H87A H 0.7988 0.6787 0.6101 0.045 Uiso 1 1 calc GR
H87B H 0.8545 0.6719 0.5701 0.045 Uiso 1 1 calc GR
H87C H 0.7806 0.6237 0.5549 0.045 Uiso 1 1 calc GR
C88 C 0.82492(7) 0.72667(10) 0.45309(6) 0.0332(3) Uani 1 1 d .
H91A H 0.8231 0.6661 0.4595 0.050 Uiso 1 1 calc GR
H91B H 0.8734 0.7466 0.4651 0.050 Uiso 1 1 calc GR
H91C H 0.8091 0.7383 0.4137 0.050 Uiso 1 1 calc GR
C89 C 0.73077(8) 0.89249(9) 0.41594(5) 0.0300(3) Uani 1 1 d .
H90A H 0.7482 0.8579 0.3886 0.045 Uiso 1 1 calc GR
H90B H 0.7590 0.9438 0.4228 0.045 Uiso 1 1 calc GR
H90C H 0.6813 0.9073 0.4019 0.045 Uiso 1 1 calc GR
C90 C 0.66599(7) 0.94927(8) 0.51724(6) 0.0278(3) Uani 1 1 d .
H89A H 0.6381 0.9623 0.4807 0.042 Uiso 1 1 calc GR
H89B H 0.6991 0.9952 0.5294 0.042 Uiso 1 1 calc GR
H89C H 0.6345 0.9424 0.5436 0.042 Uiso 1 1 calc GR
C91 C 0.71470(7) 0.82335(9) 0.61568(5) 0.0265(2) Uani 1 1 d .
H88A H 0.6660 0.8420 0.6137 0.040 Uiso 1 1 calc GR
H88B H 0.7471 0.8655 0.6353 0.040 Uiso 1 1 calc GR
H88C H 0.7221 0.7699 0.6355 0.040 Uiso 1 1 calc GR
C18 C -0.04659(8) 0.57780(9) 0.38845(6) 0.0319(3) Uani 1 1 d .
H18 H -0.0850(9) 0.6060(11) 0.4011(7) 0.038 Uiso 1 1 d R
C19 C -0.02675(6) 0.76800(7) 0.37860(5) 0.0183(2) Uani 1 1 d .
C20 C -0.01892(6) 0.85057(8) 0.39836(5) 0.0221(2) Uani 1 1 d .
H20 H 0.0189(9) 0.8620(10) 0.4277(6) 0.027 Uiso 1 1 d R
C21 C -0.06635(7) 0.91253(8) 0.37602(6) 0.0267(2) Uani 1 1 d .
H21 H -0.0581(9) 0.9699(11) 0.3899(7) 0.032 Uiso 1 1 d R
C17 C -0.05292(9) 0.49414(10) 0.37252(8) 0.0407(4) Uani 1 1 d .
H17 H -0.0948(10) 0.4648(12) 0.3745(8) 0.049 Uiso 1 1 d R
C13 C 0.01519(6) 0.62172(7) 0.38622(5) 0.0206(2) Uani 1 1 d .
C14 C 0.07101(7) 0.57992(8) 0.36994(5) 0.0247(2) Uani 1 1 d .
H14 H 0.1142(9) 0.6086(10) 0.3704(7) 0.030 Uiso 1 1 d R
C15 C 0.06405(9) 0.49599(9) 0.35462(6) 0.0331(3) Uani 1 1 d .
H15 H 0.1025(10) 0.4698(11) 0.3432(7) 0.040 Uiso 1 1 d R
C16 C 0.00194(10) 0.45334(9) 0.35534(7) 0.0396(4) Uani 1 1 d .
H16 H -0.0025(10) 0.3959(13) 0.3440(8) 0.048 Uiso 1 1 d R
C27 C 0.02808(6) 0.81659(8) 0.63785(5) 0.0214(2) Uani 1 1 d .
C28 C 0.08950(6) 0.86347(8) 0.63573(5) 0.0209(2) Uani 1 1 d .
H28 H 0.1102(8) 0.8996(10) 0.6645(6) 0.025 Uiso 1 1 d R
C29 C 0.12212(6) 0.85431(7) 0.59140(5) 0.0199(2) Uani 1 1 d .
H29 H 0.1639(8) 0.8871(10) 0.5900(6) 0.024 Uiso 1 1 d R
C30 C -0.07497(9) 0.78372(10) 0.67712(7) 0.0382(3) Uani 1 1 d .
H30A H -0.1070 0.8002 0.6429 0.057 Uiso 1 1 calc GR
H30B H -0.0952 0.8006 0.7089 0.057 Uiso 1 1 calc GR
H30C H -0.0685 0.7227 0.6775 0.057 Uiso 1 1 calc GR
C26 C 0.00528(7) 0.76169(8) 0.59317(5) 0.0217(2) Uani 1 1 d .
H26 H -0.0362(9) 0.7305(10) 0.5916(7) 0.026 Uiso 1 1 d R
C22 C -0.12322(7) 0.89469(9) 0.33399(6) 0.0276(3) Uani 1 1 d .
H22 H -0.1565(9) 0.9370(11) 0.3185(7) 0.033 Uiso 1 1 d R
C23 C -0.13160(6) 0.81322(9) 0.31433(5) 0.0256(2) Uani 1 1 d .
H23 H -0.1702(9) 0.7973(11) 0.2873(7) 0.031 Uiso 1 1 d R
C24 C -0.08411(6) 0.75038(8) 0.33537(5) 0.0228(2) Uani 1 1 d .
H24 H -0.0912(8) 0.6962(11) 0.3204(7) 0.027 Uiso 1 1 d R
C25 C 0.04202(6) 0.75621(7) 0.55088(5) 0.0193(2) Uani 1 1 d .
H25 H 0.0276(8) 0.7197(10) 0.5225(7) 0.023 Uiso 1 1 d R
C12 C 0.29755(8) 0.95699(10) 0.25167(6) 0.0357(3) Uani 1 1 d .
H12A H 0.3456 0.9344 0.2583 0.053 Uiso 1 1 calc GR
H12B H 0.2980 1.0129 0.2682 0.053 Uiso 1 1 calc GR
H12C H 0.2794 0.9608 0.2118 0.053 Uiso 1 1 calc GR
N5 N 0.10050(5) 0.80159(6) 0.54866(4) 0.01837(18) Uani 1 1 d .
N6 N -0.00691(6) 0.82481(8) 0.68007(5) 0.0307(2) Uani 1 1 d .
C1 C 0.11050(7) 0.99586(8) 0.49440(6) 0.0238(2) Uani 1 1 d .
H1A H 0.1293(8) 1.0212(10) 0.5292(7) 0.029 Uiso 1 1 d R
H1B H 0.0619(9) 0.9734(10) 0.4980(7) 0.029 Uiso 1 1 d R
C2 C 0.10539(8) 1.05775(8) 0.44617(6) 0.0291(3) Uani 1 1 d .
H2A H 0.0587(9) 1.0829(11) 0.4366(7) 0.035 Uiso 1 1 d R
H2B H 0.1368(9) 1.1027(11) 0.4563(7) 0.035 Uiso 1 1 d R
N4 N 0.02229(5) 0.70726(6) 0.40157(4) 0.02090(19) Uani 1 1 d .
Zr1 Zr 0.16401(2) 0.78308(2) 0.47822(2) 0.01426(3) Uani 1 1 d .
N1 N 0.15611(5) 0.92734(6) 0.48256(4) 0.01836(18) Uani 1 1 d .
N2 N 0.19357(5) 0.86715(6) 0.41133(4) 0.01815(17) Uani 1 1 d .
N3 N 0.08531(5) 0.73344(6) 0.43330(4) 0.01776(17) Uani 1 1 d .
C8 C 0.21823(7) 0.83095(8) 0.24848(5) 0.0237(2) Uani 1 1 d .
H8 H 0.2274(8) 0.8202(10) 0.2111(7) 0.028 Uiso 1 1 d R
C9 C 0.25064(6) 0.89960(8) 0.27743(5) 0.0238(2) Uani 1 1 d .
C10 C 0.24132(6) 0.91362(8) 0.33127(5) 0.0221(2) Uani 1 1 d .
H10 H 0.2643(8) 0.9593(10) 0.3519(7) 0.027 Uiso 1 1 d R
C11 C 0.14205(9) 0.70066(9) 0.24122(6) 0.0333(3) Uani 1 1 d .
H11A H 0.1779 0.6577 0.2399 0.050 Uiso 1 1 calc GR
H11B H 0.1200 0.7170 0.2035 0.050 Uiso 1 1 calc GR
H11C H 0.1060 0.6781 0.2601 0.050 Uiso 1 1 calc GR
C7 C 0.17602(7) 0.77609(8) 0.27196(5) 0.0221(2) Uani 1 1 d .
C3 C 0.12782(7) 1.00765(8) 0.39981(6) 0.0258(2) Uani 1 1 d .
H3A H 0.0885(9) 0.9870(11) 0.3710(7) 0.031 Uiso 1 1 d R
H3B H 0.1594(9) 1.0364(11) 0.3814(7) 0.031 Uiso 1 1 d R
C4 C 0.16358(6) 0.93250(7) 0.43030(5) 0.01737(19) Uani 1 1 d .
C5 C 0.19932(6) 0.85940(7) 0.35562(5) 0.0183(2) Uani 1 1 d .
C6 C 0.16663(6) 0.79154(7) 0.32542(5) 0.0199(2) Uani 1 1 d .
H6 H 0.1389(8) 0.7569(10) 0.3428(7) 0.024 Uiso 1 1 d R
C36 C 0.24003(6) 0.70190(7) 0.55904(4) 0.01672(19) Uani 1 1 d .
C37 C 0.30658(6) 0.84422(8) 0.58645(6) 0.0252(2) Uani 1 1 d .
H37A H 0.2837 0.8954 0.5697 0.038 Uiso 1 1 calc GR
H37B H 0.3579 0.8505 0.5918 0.038 Uiso 1 1 calc GR
H37C H 0.2932 0.8347 0.6222 0.038 Uiso 1 1 calc GR
C38 C 0.34844(7) 0.81205(9) 0.46992(6) 0.0305(3) Uani 1 1 d .
H38A H 0.3223 0.8364 0.4355 0.046 Uiso 1 1 calc GR
H38B H 0.3869 0.7771 0.4619 0.046 Uiso 1 1 calc GR
H38C H 0.3679 0.8571 0.4953 0.046 Uiso 1 1 calc GR
C39 C 0.27354(8) 0.64825(10) 0.41812(5) 0.0318(3) Uani 1 1 d .
H39A H 0.2448 0.5974 0.4107 0.048 Uiso 1 1 calc GR
H39B H 0.3232 0.6343 0.4194 0.048 Uiso 1 1 calc GR
H39C H 0.2580 0.6893 0.3888 0.048 Uiso 1 1 calc GR
C35 C 0.22896(6) 0.64883(7) 0.51194(5) 0.0182(2) Uani 1 1 d .
C31 C 0.01615(8) 0.88511(11) 0.72407(6) 0.0363(3) Uani 1 1 d .
H31A H 0.0656 0.8745 0.7408 0.054 Uiso 1 1 calc GR
H31B H -0.0130 0.8794 0.7522 0.054 Uiso 1 1 calc GR
H31C H 0.0114 0.9420 0.7088 0.054 Uiso 1 1 calc GR
C32 C 0.28343(6) 0.77064(7) 0.54903(5) 0.0182(2) Uani 1 1 d .
C33 C 0.29947(6) 0.75900(8) 0.49602(5) 0.0204(2) Uani 1 1 d .
C34 C 0.26529(6) 0.68478(8) 0.47267(5) 0.0206(2) Uani 1 1 d .
C40 C 0.18993(7) 0.56669(8) 0.50680(6) 0.0265(2) Uani 1 1 d .
H40A H 0.1529 0.5687 0.5287 0.040 Uiso 1 1 calc GR
H40B H 0.2229 0.5212 0.5203 0.040 Uiso 1 1 calc GR
H40C H 0.1686 0.5566 0.4680 0.040 Uiso 1 1 calc GR
C41 C 0.21675(6) 0.68202(8) 0.61220(5) 0.0216(2) Uani 1 1 d .
H41A H 0.2211 0.7323 0.6354 0.032 Uiso 1 1 calc GR
H41B H 0.2465 0.6373 0.6316 0.032 Uiso 1 1 calc GR
H41C H 0.1675 0.6635 0.6042 0.032 Uiso 1 1 calc GR

loop_
_atom_site_aniso_label
_atom_site_aniso_U_11
_atom_site_aniso_U_22
_atom_site_aniso_U_33
_atom_site_aniso_U_23
_atom_site_aniso_U_13
_atom_site_aniso_U_12
Zr51 0.01544(5) 0.01274(4) 0.01284(5) 0.00082(3) 0.00312(3) -0.00050(3)
N51 0.0221(4) 0.0134(4) 0.0210(5) 0.0022(3) 0.0032(4) 0.0012(3)
N52 0.0252(5) 0.0181(4) 0.0183(4) -0.0023(3) 0.0062(4) 0.0006(4)
N53 0.0183(4) 0.0161(4) 0.0150(4) 0.0014(3) 0.0016(3) 0.0015(3)
N54 0.0238(5) 0.0144(4) 0.0226(5) 0.0018(3) -0.0045(4) 0.0023(3)
N55 0.0163(4) 0.0168(4) 0.0160(4) 0.0021(3) 0.0030(3) -0.0001(3)
N56 0.0246(5) 0.0344(6) 0.0208(5) 0.0075(4) 0.0103(4) 0.0035(4)
C51 0.0523(9) 0.0179(6) 0.0316(7) 0.0024(5) 0.0116(6) -0.0090(6)
C52 0.0297(6) 0.0177(5) 0.0355(7) -0.0013(5) 0.0009(5) -0.0031(5)
C53 0.0333(7) 0.0183(5) 0.0305(7) -0.0060(5) 0.0037(5) -0.0013(5)
C54 0.0175(5) 0.0160(5) 0.0207(5) -0.0011(4) 0.0000(4) 0.0041(4)
C55 0.0227(5) 0.0219(5) 0.0173(5) -0.0041(4) 0.0044(4) -0.0019(4)
C56 0.0255(6) 0.0212(5) 0.0190(5) -0.0037(4) 0.0064(4) -0.0019(4)
C57 0.0269(6) 0.0248(6) 0.0191(5) -0.0023(4) 0.0051(4) -0.0044(4)
C58 0.0256(6) 0.0340(6) 0.0170(5) -0.0065(5) 0.0058(4) -0.0055(5)
C59 0.0243(6) 0.0330(6) 0.0215(6) -0.0095(5) 0.0052(5) 0.0009(5)
C60 0.0274(6) 0.0268(6) 0.0209(6) -0.0051(5) 0.0041(5) 0.0043(5)
C61 0.0539(9) 0.0294(7) 0.0231(6) 0.0028(5) 0.0127(6) -0.0001(6)
C62 0.0399(8) 0.0492(9) 0.0300(7) -0.0117(6) 0.0100(6) 0.0134(7)
C63 0.0185(5) 0.0164(5) 0.0218(5) 0.0033(4) 0.0014(4) 0.0025(4)
C64 0.0386(7) 0.0290(6) 0.0242(6) 0.0018(5) 0.0055(5) -0.0072(5)
C65 0.0533(10) 0.0385(8) 0.0293(7) 0.0151(6) -0.0039(7) -0.0148(7)
C66 0.0374(8) 0.0219(6) 0.0512(9) 0.0150(6) -0.0077(7) -0.0032(5)
C67 0.0446(8) 0.0171(6) 0.0501(9) -0.0012(6) 0.0094(7) 0.0030(5)
C68 0.0442(8) 0.0191(5) 0.0284(7) 0.0003(5) 0.0097(6) 0.0017(5)
C69 0.0185(5) 0.0182(5) 0.0177(5) -0.0004(4) 0.0036(4) 0.0015(4)
C70 0.0212(5) 0.0184(5) 0.0256(6) 0.0000(4) 0.0005(4) 0.0016(4)
C71 0.0247(6) 0.0198(5) 0.0296(6) -0.0022(5) 0.0043(5) -0.0017(4)
C72 0.0206(5) 0.0277(6) 0.0255(6) -0.0050(5) 0.0059(4) -0.0054(4)
C73 0.0160(5) 0.0316(6) 0.0201(5) -0.0002(4) 0.0040(4) -0.0013(4)
C74 0.0181(5) 0.0225(5) 0.0199(5) 0.0019(4) 0.0027(4) 0.0031(4)
C75 0.0202(5) 0.0158(4) 0.0175(5) 0.0027(4) 0.0045(4) 0.0018(4)
C76 0.0200(5) 0.0200(5) 0.0209(5) 0.0024(4) 0.0070(4) 0.0034(4)
C77 0.0206(5) 0.0197(5) 0.0158(5) 0.0000(4) 0.0051(4) -0.0024(4)
C78 0.0189(5) 0.0180(5) 0.0155(5) 0.0027(4) 0.0014(4) -0.0018(4)
C79 0.0152(4) 0.0188(5) 0.0177(5) 0.0026(4) 0.0021(4) 0.0000(4)
C80 0.0289(7) 0.0515(9) 0.0273(7) 0.0080(6) 0.0151(5) 0.0091(6)
C81 0.0306(6) 0.0346(7) 0.0199(6) 0.0085(5) 0.0091(5) -0.0007(5)
C82 0.0171(5) 0.0212(5) 0.0209(5) -0.0006(4) 0.0017(4) -0.0019(4)
C83 0.0175(5) 0.0247(5) 0.0226(5) -0.0045(4) 0.0072(4) -0.0037(4)
C84 0.0221(5) 0.0220(5) 0.0171(5) 0.0005(4) 0.0061(4) -0.0072(4)
C85 0.0199(5) 0.0164(5) 0.0195(5) -0.0016(4) 0.0047(4) -0.0037(4)
C86 0.0195(5) 0.0203(5) 0.0157(5) -0.0015(4) 0.0047(4) -0.0054(4)
C87 0.0239(6) 0.0277(6) 0.0347(7) 0.0046(5) -0.0041(5) 0.0022(5)
C88 0.0217(6) 0.0451(8) 0.0355(7) -0.0123(6) 0.0125(5) -0.0014(5)
C89 0.0372(7) 0.0321(7) 0.0210(6) 0.0046(5) 0.0064(5) -0.0135(5)
C90 0.0297(6) 0.0188(5) 0.0343(7) -0.0038(5) 0.0044(5) -0.0004(5)
C91 0.0329(6) 0.0303(6) 0.0176(5) -0.0044(5) 0.0081(5) -0.0103(5)
C18 0.0323(7) 0.0254(6) 0.0401(8) 0.0001(5) 0.0119(6) -0.0054(5)
C19 0.0165(5) 0.0197(5) 0.0195(5) -0.0013(4) 0.0054(4) 0.0000(4)
C20 0.0199(5) 0.0213(5) 0.0246(6) -0.0045(4) 0.0027(4) 0.0016(4)
C21 0.0249(6) 0.0227(6) 0.0329(7) -0.0028(5) 0.0067(5) 0.0058(5)
C17 0.0446(9) 0.0247(7) 0.0519(10) 0.0024(6) 0.0075(7) -0.0129(6)
C13 0.0268(6) 0.0162(5) 0.0187(5) -0.0009(4) 0.0043(4) -0.0010(4)
C14 0.0298(6) 0.0218(5) 0.0226(6) -0.0019(4) 0.0055(5) 0.0021(5)
C15 0.0452(8) 0.0230(6) 0.0302(7) -0.0046(5) 0.0051(6) 0.0074(6)
C16 0.0586(10) 0.0163(6) 0.0404(8) -0.0019(5) 0.0007(7) -0.0021(6)
C27 0.0241(5) 0.0249(5) 0.0169(5) 0.0017(4) 0.0079(4) 0.0088(4)
C28 0.0224(5) 0.0240(5) 0.0159(5) -0.0036(4) 0.0024(4) 0.0070(4)
C29 0.0178(5) 0.0230(5) 0.0186(5) -0.0021(4) 0.0030(4) 0.0037(4)
C30 0.0436(8) 0.0424(8) 0.0368(8) -0.0025(6) 0.0281(7) -0.0019(7)
C26 0.0236(5) 0.0212(5) 0.0224(6) 0.0004(4) 0.0095(4) 0.0020(4)
C22 0.0207(5) 0.0327(7) 0.0299(7) 0.0053(5) 0.0063(5) 0.0071(5)
C23 0.0176(5) 0.0362(7) 0.0224(6) 0.0032(5) 0.0027(4) -0.0021(5)
C24 0.0213(5) 0.0249(6) 0.0218(6) -0.0027(4) 0.0033(4) -0.0039(4)
C25 0.0214(5) 0.0185(5) 0.0187(5) -0.0013(4) 0.0055(4) 0.0032(4)
C12 0.0324(7) 0.0450(8) 0.0318(7) 0.0128(6) 0.0117(6) -0.0059(6)
N5 0.0177(4) 0.0204(4) 0.0173(4) -0.0012(3) 0.0043(3) 0.0035(3)
N6 0.0341(6) 0.0394(6) 0.0226(5) -0.0044(5) 0.0150(5) 0.0046(5)
C1 0.0233(5) 0.0190(5) 0.0290(6) -0.0051(4) 0.0048(5) 0.0052(4)
C2 0.0313(7) 0.0182(5) 0.0361(7) -0.0002(5) 0.0025(5) 0.0066(5)
N4 0.0198(4) 0.0165(4) 0.0249(5) -0.0043(4) 0.0007(4) 0.0005(3)
Zr1 0.01510(5) 0.01519(5) 0.01279(5) -0.00002(3) 0.00350(3) 0.00357(3)
N1 0.0187(4) 0.0159(4) 0.0200(5) -0.0026(3) 0.0026(3) 0.0028(3)
N2 0.0207(4) 0.0178(4) 0.0159(4) 0.0015(3) 0.0037(3) 0.0020(3)
N3 0.0185(4) 0.0186(4) 0.0164(4) -0.0011(3) 0.0041(3) 0.0011(3)
C8 0.0256(6) 0.0303(6) 0.0161(5) 0.0055(4) 0.0061(4) 0.0065(5)
C9 0.0202(5) 0.0296(6) 0.0222(6) 0.0090(5) 0.0056(4) 0.0019(4)
C10 0.0207(5) 0.0247(5) 0.0205(5) 0.0043(4) 0.0032(4) -0.0012(4)
C11 0.0526(9) 0.0282(6) 0.0185(6) -0.0013(5) 0.0057(6) -0.0043(6)
C7 0.0270(6) 0.0227(5) 0.0160(5) 0.0028(4) 0.0025(4) 0.0035(4)
C3 0.0278(6) 0.0199(5) 0.0297(6) 0.0070(5) 0.0051(5) 0.0051(4)
C4 0.0150(4) 0.0161(5) 0.0199(5) 0.0007(4) 0.0005(4) -0.0003(4)
C5 0.0179(5) 0.0202(5) 0.0165(5) 0.0037(4) 0.0031(4) 0.0036(4)
C6 0.0217(5) 0.0214(5) 0.0166(5) 0.0037(4) 0.0036(4) 0.0010(4)
C36 0.0176(5) 0.0172(5) 0.0159(5) 0.0021(4) 0.0046(4) 0.0035(4)
C37 0.0205(5) 0.0220(5) 0.0312(6) -0.0012(5) 0.0004(5) 0.0016(4)
C38 0.0205(5) 0.0390(7) 0.0343(7) 0.0164(6) 0.0109(5) 0.0054(5)
C39 0.0369(7) 0.0416(8) 0.0183(6) 0.0007(5) 0.0087(5) 0.0210(6)
C35 0.0208(5) 0.0160(5) 0.0178(5) 0.0009(4) 0.0035(4) 0.0055(4)
C31 0.0385(8) 0.0509(9) 0.0214(6) -0.0090(6) 0.0106(6) 0.0110(7)
C32 0.0158(5) 0.0194(5) 0.0191(5) 0.0023(4) 0.0025(4) 0.0032(4)
C33 0.0163(5) 0.0244(5) 0.0214(5) 0.0079(4) 0.0062(4) 0.0064(4)
C34 0.0220(5) 0.0242(5) 0.0169(5) 0.0026(4) 0.0068(4) 0.0106(4)
C40 0.0309(6) 0.0182(5) 0.0284(6) -0.0021(4) 0.0009(5) 0.0019(4)
C41 0.0248(5) 0.0244(5) 0.0170(5) 0.0035(4) 0.0076(4) 0.0050(4)

loop_
_atom_type_symbol
_atom_type_description
_atom_type_scat_dispersion_real
_atom_type_scat_dispersion_imag
_atom_type_scat_source
C C 0.0033 0.0016 'International Tables Vol C Tables 4.2.6.8 and 6.1.1.4'
H H 0.0000 0.0000 'International Tables Vol C Tables 4.2.6.8 and 6.1.1.4'
N N 0.0061 0.0033 'International Tables Vol C Tables 4.2.6.8 and 6.1.1.4'
Zr Zr -2.9673 0.5597 'International Tables Vol C Tables 4.2.6.8 and 6.1.1.4'

loop_
_geom_angle_atom_site_label_1
_geom_angle_atom_site_label_2
_geom_angle_atom_site_label_3
_geom_angle
N51 Zr51 N55 77.61(3)
N51 Zr51 C54 29.45(3)
N51 Zr51 C82 94.50(4)
N51 Zr51 C83 104.28(4)
N51 Zr51 C84 135.89(4)
N51 Zr51 C85 146.81(4)
N51 Zr51 C86 116.06(4)
N52 Zr51 N51 58.06(4)
N52 Zr51 N55 134.45(3)
N52 Zr51 C54 29.35(3)
N52 Zr51 C82 97.67(4)
N52 Zr51 C83 77.85(4)
N52 Zr51 C84 93.53(4)
N52 Zr51 C85 125.86(4)
N52 Zr51 C86 128.33(4)
N53 Zr51 N51 112.73(4)
N53 Zr51 N52 94.57(4)
N53 Zr51 N55 93.16(4)
N53 Zr51 C54 100.85(4)
N53 Zr51 C82 152.62(4)
N53 Zr51 C83 130.44(4)
N53 Zr51 C84 101.62(4)
N53 Zr51 C85 100.12(4)
N53 Zr51 C86 126.98(4)
N55 Zr51 C54 105.19(3)
N55 Zr51 C82 95.54(4)
N55 Zr51 C83 126.98(4)
N55 Zr51 C84 128.49(4)
N55 Zr51 C85 96.57(3)
N55 Zr51 C86 78.42(3)
C82 Zr51 C54 101.80(4)
C83 Zr51 C54 95.44(4)
C83 Zr51 C82 31.80(4)
C83 Zr51 C86 52.64(4)
C84 Zr51 C54 119.55(4)
C84 Zr51 C82 53.36(4)
C84 Zr51 C83 32.34(4)
C84 Zr51 C85 32.54(4)
C84 Zr51 C86 53.30(4)
C85 Zr51 C54 148.70(4)
C85 Zr51 C82 53.13(4)
C85 Zr51 C83 53.27(4)
C85 Zr51 C86 32.06(4)
C86 Zr51 C54 132.01(4)
C86 Zr51 C82 31.74(4)
C51 N51 Zr51 146.36(9)
C54 N51 Zr51 92.02(7)
C54 N51 C51 110.40(10)
C54 N52 Zr51 92.16(7)
C54 N52 C55 124.57(10)
C55 N52 Zr51 139.00(8)
N54 N53 Zr51 171.67(8)
N53 N54 C63 116.79(9)
N53 N54 C69 119.24(9)
C69 N54 C63 123.13(10)
C75 N55 Zr51 121.62(7)
C75 N55 C79 115.58(9)
C79 N55 Zr51 122.74(7)
C77 N56 C80 120.47(11)
C77 N56 C81 121.86(11)
C81 N56 C80 117.67(10)
N51 C51 H51A 111.3(11)
N51 C51 H51B 110.1(11)
N51 C51 C52 106.52(11)
H51A C51 H51B 109.0(15)
C52 C51 H51A 109.7(11)
C52 C51 H51B 110.3(11)
C51 C52 H52A 112.8(10)
C51 C52 H52B 109.2(10)
H52A C52 H52B 104.8(14)
C53 C52 C51 105.91(11)
C53 C52 H52A 111.9(10)
C53 C52 H52B 112.3(10)
C52 C53 H53A 112.8(10)
C52 C53 H53B 116.1(10)
H53A C53 H53B 104.9(14)
C54 C53 C52 102.63(11)
C54 C53 H53A 110.1(10)
C54 C53 H53B 110.5(10)
N51 C54 Zr51 58.53(6)
N51 C54 C53 113.74(11)
N52 C54 Zr51 58.50(6)
N52 C54 N51 114.93(10)
N52 C54 C53 130.98(11)
C53 C54 Zr51 158.85(9)
N52 C55 C60 123.06(11)
C56 C55 N52 117.73(10)
C56 C55 C60 119.01(11)
C55 C56 H56 117.6(10)
C57 C56 C55 121.01(11)
C57 C56 H56 121.4(10)
C56 C57 C58 118.78(12)
C56 C57 C61 120.24(12)
C58 C57 C61 120.97(12)
C57 C58 H58 119.9(10)
C59 C58 C57 121.44(12)
C59 C58 H58 118.6(10)
C58 C59 C60 119.19(12)
C58 C59 C62 120.57(12)
C60 C59 C62 120.22(13)
C55 C60 H60 119.0(10)
C59 C60 C55 120.56(12)
C59 C60 H60 120.4(10)
C57 C61 H61A 109.5
C57 C61 H61B 109.5
C57 C61 H61C 109.5
H61A C61 H61B 109.5
H61A C61 H61C 109.5
H61B C61 H61C 109.5
C59 C62 H62A 109.5
C59 C62 H62B 109.5
C59 C62 H62C 109.5
H62A C62 H62B 109.5
H62A C62 H62C 109.5
H62B C62 H62C 109.5
C64 C63 N54 121.47(11)
C68 C63 N54 119.26(11)
C68 C63 C64 119.19(12)
C63 C64 H64 119.8(11)
C63 C64 C65 120.06(14)
C65 C64 H64 120.1(11)
C64 C65 H65 119.2(12)
C66 C65 C64 120.40(14)
C66 C65 H65 120.4(12)
C65 C66 H66 118.6(12)
C67 C66 C65 119.62(13)
C67 C66 H66 121.8(12)
C66 C67 H67 119.0(11)
C66 C67 C68 120.49(14)
C68 C67 H67 120.5(11)
C63 C68 C67 120.23(13)
C63 C68 H68 117.7(11)
C67 C68 H68 122.1(11)
N54 C69 C70 120.00(10)
N54 C69 C74 122.24(10)
C70 C69 C74 117.71(11)
C69 C70 H70 118.2(10)
C71 C70 C69 120.80(11)
C71 C70 H70 121.0(10)
C70 C71 H71 118.2(10)
C70 C71 C72 121.50(12)
C72 C71 H71 120.3(10)
C71 C72 H72 121.9(10)
C71 C72 C73 118.08(11)
C73 C72 H72 120.0(10)
C72 C73 H73 121.6(10)
C74 C73 C72 121.53(11)
C74 C73 H73 116.8(10)
C69 C74 H74 121.4(10)
C73 C74 C69 120.34(11)
C73 C74 H74 118.2(10)
N55 C75 H79 115.7(10)
N55 C75 C76 124.19(10)
C76 C75 H79 120.1(10)
C75 C76 H78 119.4(10)
C75 C76 C77 120.10(11)
C77 C76 H78 120.5(10)
N56 C77 C76 122.26(11)
N56 C77 C78 121.98(11)
C76 C77 C78 115.76(10)
C77 C78 H76 122.1(9)
C79 C78 C77 119.61(10)
C79 C78 H76 118.3(9)
N55 C79 C78 124.75(10)
N55 C79 H75 116.5(9)
C78 C79 H75 118.7(9)
N56 C80 H81A 109.5
N56 C80 H81B 109.5
N56 C80 H81C 109.5
H81A C80 H81B 109.5
H81A C80 H81C 109.5
H81B C80 H81C 109.5
N56 C81 H80A 109.5
N56 C81 H80B 109.5
N56 C81 H80C 109.5
H80A C81 H80B 109.5
H80A C81 H80C 109.5
H80B C81 H80C 109.5
C83 C82 Zr51 73.25(7)
C83 C82 C86 107.73(10)
C83 C82 C87 124.98(11)
C86 C82 Zr51 73.90(6)
C86 C82 C87 127.27(11)
C87 C82 Zr51 117.38(8)
C82 C83 Zr51 74.95(6)
C82 C83 C84 108.33(10)
C82 C83 C88 124.64(12)
C84 C83 Zr51 71.98(6)
C84 C83 C88 126.81(12)
C88 C83 Zr51 123.28(8)
C83 C84 Zr51 75.68(6)
C83 C84 C89 127.51(11)
C85 C84 Zr51 74.11(6)
C85 C84 C83 107.60(10)
C85 C84 C89 124.64(12)
C89 C84 Zr51 120.58(8)
C84 C85 Zr51 73.35(6)
C84 C85 C90 125.23(11)
C86 C85 Zr51 76.07(6)
C86 C85 C84 108.16(10)
C86 C85 C90 126.16(11)
C90 C85 Zr51 122.65(8)
C82 C86 Zr51 74.36(6)
C82 C86 C91 127.11(11)
C85 C86 Zr51 71.88(6)
C85 C86 C82 108.16(10)
C85 C86 C91 124.32(11)
C91 C86 Zr51 125.27(8)
C82 C87 H87A 109.5
C82 C87 H87B 109.5
C82 C87 H87C 109.5
H87A C87 H87B 109.5
H87A C87 H87C 109.5
H87B C87 H87C 109.5
C83 C88 H91A 109.5
C83 C88 H91B 109.5
C83 C88 H91C 109.5
H91A C88 H91B 109.5
H91A C88 H91C 109.5
H91B C88 H91C 109.5
C84 C89 H90A 109.5
C84 C89 H90B 109.5
C84 C89 H90C 109.5
H90A C89 H90B 109.5
H90A C89 H90C 109.5
H90B C89 H90C 109.5
C85 C90 H89A 109.5
C85 C90 H89B 109.5
C85 C90 H89C 109.5
H89A C90 H89B 109.5
H89A C90 H89C 109.5
H89B C90 H89C 109.5
C86 C91 H88A 109.5
C86 C91 H88B 109.5
C86 C91 H88C 109.5
H88A C91 H88B 109.5
H88A C91 H88C 109.5
H88B C91 H88C 109.5
C17 C18 H18 120.4(11)
C17 C18 C13 119.96(14)
C13 C18 H18 119.6(11)
C20 C19 C24 117.80(11)
N4 C19 C20 119.44(10)
N4 C19 C24 122.76(11)
C19 C20 H20 117.7(10)
C21 C20 C19 120.82(12)
C21 C20 H20 121.5(10)
C20 C21 H21 118.4(10)
C22 C21 C20 121.19(12)
C22 C21 H21 120.4(10)
C18 C17 H17 119.3(12)
C16 C17 C18 120.61(15)
C16 C17 H17 120.1(12)
C18 C13 N4 120.81(11)
C14 C13 C18 119.28(12)
C14 C13 N4 119.89(11)
C13 C14 H14 119.6(10)
C15 C14 C13 120.00(13)
C15 C14 H14 120.4(10)
C14 C15 H15 117.9(11)
C16 C15 C14 120.52(14)
C16 C15 H15 121.6(11)
C17 C16 C15 119.58(13)
C17 C16 H16 120.7(12)
C15 C16 H16 119.7(12)
C26 C27 C28 115.83(10)
N6 C27 C28 121.79(12)
N6 C27 C26 122.38(12)
C27 C28 H28 122.1(10)
C29 C28 C27 119.57(11)
C29 C28 H28 118.3(10)
C28 C29 H29 119.1(9)
N5 C29 C28 124.69(11)
N5 C29 H29 116.2(9)
H30A C30 H30B 109.5
H30A C30 H30C 109.5
H30B C30 H30C 109.5
N6 C30 H30A 109.5
N6 C30 H30B 109.5
N6 C30 H30C 109.5
C27 C26 H26 119.7(10)
C25 C26 C27 120.33(11)
C25 C26 H26 119.9(10)
C21 C22 H22 121.8(10)
C23 C22 C21 118.44(12)
C23 C22 H22 119.8(10)
C22 C23 H23 121.9(11)
C22 C23 C24 121.44(12)
C24 C23 H23 116.6(11)
C19 C24 H24 121.0(10)
C23 C24 C19 120.29(12)
C23 C24 H24 118.7(10)
C26 C25 H25 119.9(10)
N5 C25 C26 123.81(11)
N5 C25 H25 116.3(10)
H12A C12 H12B 109.5
H12A C12 H12C 109.5
H12B C12 H12C 109.5
C9 C12 H12A 109.5
C9 C12 H12B 109.5
C9 C12 H12C 109.5
C29 N5 C25 115.77(10)
C29 N5 Zr1 122.24(8)
C25 N5 Zr1 121.87(8)
C27 N6 C30 119.93(12)
C27 N6 C31 120.84(12)
C31 N6 C30 118.42(11)
H1A C1 H1B 105.2(13)
C2 C1 H1A 112.5(10)
C2 C1 H1B 111.8(9)
N1 C1 H1A 110.9(10)
N1 C1 H1B 110.7(9)
N1 C1 C2 105.87(10)
C1 C2 H2A 111.7(10)
C1 C2 H2B 110.0(11)
H2A C2 H2B 105.7(14)
C3 C2 C1 105.14(10)
C3 C2 H2A 114.7(10)
C3 C2 H2B 109.6(11)
C19 N4 C13 122.49(10)
N3 N4 C19 118.41(9)
N3 N4 C13 118.22(10)
N5 Zr1 C4 105.19(3)
N5 Zr1 C36 77.89(3)
N5 Zr1 C35 99.24(4)
N5 Zr1 C32 92.02(3)
N5 Zr1 C33 123.50(4)
N5 Zr1 C34 130.02(4)
N1 Zr1 N5 77.91(3)
N1 Zr1 C4 29.99(3)
N1 Zr1 C36 119.74(3)
N1 Zr1 C35 149.07(4)
N1 Zr1 C32 95.87(3)
N1 Zr1 C33 102.30(4)
N1 Zr1 C34 132.67(4)
N2 Zr1 N5 134.96(3)
N2 Zr1 N1 58.50(3)
N2 Zr1 C4 29.81(3)
N2 Zr1 C36 131.89(3)
N2 Zr1 C35 123.65(4)
N2 Zr1 C32 102.42(4)
N2 Zr1 C33 79.78(4)
N2 Zr1 C34 91.06(4)
N3 Zr1 N5 90.58(4)
N3 Zr1 N1 113.25(4)
N3 Zr1 N2 96.23(4)
N3 Zr1 C4 100.56(4)
N3 Zr1 C36 121.28(4)
N3 Zr1 C35 97.49(4)
N3 Zr1 C32 150.65(4)
N3 Zr1 C33 135.45(4)
N3 Zr1 C34 104.68(4)
C36 Zr1 C4 138.13(3)
C36 Zr1 C32 31.93(3)
C36 Zr1 C33 52.61(3)
C35 Zr1 C4 149.28(4)
C35 Zr1 C36 32.19(3)
C35 Zr1 C32 53.25(4)
C35 Zr1 C33 53.29(4)
C32 Zr1 C4 106.92(3)
C33 Zr1 C4 97.07(3)
C33 Zr1 C32 31.50(4)
C34 Zr1 C4 117.74(4)
C34 Zr1 C36 53.32(4)
C34 Zr1 C35 32.62(4)
C34 Zr1 C32 53.05(4)
C34 Zr1 C33 32.14(4)
C1 N1 Zr1 142.92(8)
C4 N1 C1 109.31(10)
C4 N1 Zr1 89.76(7)
C4 N2 Zr1 90.97(7)
C4 N2 C5 122.66(10)
C5 N2 Zr1 137.24(8)
N4 N3 Zr1 171.75(8)
C9 C8 H8 118.2(10)
C9 C8 C7 121.42(11)
C7 C8 H8 120.3(10)
C8 C9 C12 120.49(12)
C8 C9 C10 119.22(11)
C10 C9 C12 120.26(12)
C9 C10 H10 120.1(10)
C9 C10 C5 120.32(12)
C5 C10 H10 119.6(10)
H11A C11 H11B 109.5
H11A C11 H11C 109.5
H11B C11 H11C 109.5
C7 C11 H11A 109.5
C7 C11 H11B 109.5
C7 C11 H11C 109.5
C8 C7 C11 121.61(11)
C6 C7 C8 118.61(12)
C6 C7 C11 119.78(11)
C2 C3 H3A 114.9(10)
C2 C3 H3B 114.2(10)
H3A C3 H3B 107.0(14)
C4 C3 C2 102.15(10)
C4 C3 H3A 107.9(10)
C4 C3 H3B 110.4(10)
N1 C4 Zr1 60.25(6)
N1 C4 C3 114.07(10)
N2 C4 Zr1 59.23(6)
N2 C4 N1 115.71(10)
N2 C4 C3 129.70(11)
C3 C4 Zr1 153.47(8)
C10 C5 N2 121.95(11)
C6 C5 N2 118.51(10)
C6 C5 C10 119.33(11)
C7 C6 C5 121.10(11)
C7 C6 H6 121.8(10)
C5 C6 H6 117.1(10)
C35 C36 Zr1 72.16(6)
C35 C36 C32 108.32(10)
C35 C36 C41 124.55(10)
C32 C36 Zr1 75.35(6)
C32 C36 C41 126.75(10)
C41 C36 Zr1 123.95(7)
H37A C37 H37B 109.5
H37A C37 H37C 109.5
H37B C37 H37C 109.5
C32 C37 H37A 109.5
C32 C37 H37B 109.5
C32 C37 H37C 109.5
H38A C38 H38B 109.5
H38A C38 H38C 109.5
H38B C38 H38C 109.5
C33 C38 H38A 109.5
C33 C38 H38B 109.5
C33 C38 H38C 109.5
H39A C39 H39B 109.5
H39A C39 H39C 109.5
H39B C39 H39C 109.5
C34 C39 H39A 109.5
C34 C39 H39B 109.5
C34 C39 H39C 109.5
C36 C35 Zr1 75.65(6)
C36 C35 C34 107.61(10)
C36 C35 C40 125.47(11)
C34 C35 Zr1 73.47(6)
C34 C35 C40 126.79(11)
C40 C35 Zr1 119.91(8)
N6 C31 H31A 109.5
N6 C31 H31B 109.5
N6 C31 H31C 109.5
H31A C31 H31B 109.5
H31A C31 H31C 109.5
H31B C31 H31C 109.5
C36 C32 Zr1 72.72(6)
C36 C32 C37 127.19(11)
C37 C32 Zr1 117.94(7)
C33 C32 Zr1 73.50(6)
C33 C32 C36 107.53(10)
C33 C32 C37 125.24(11)
C38 C33 Zr1 122.83(8)
C32 C33 Zr1 75.01(6)
C32 C33 C38 126.33(12)
C32 C33 C34 108.41(10)
C34 C33 Zr1 71.40(6)
C34 C33 C38 125.13(11)
C39 C34 Zr1 120.42(8)
C35 C34 Zr1 73.91(6)
C35 C34 C39 127.36(12)
C33 C34 Zr1 76.46(6)
C33 C34 C39 124.27(12)
C33 C34 C35 108.11(10)
C35 C40 H40A 109.5
C35 C40 H40B 109.5
C35 C40 H40C 109.5
H40A C40 H40B 109.5
H40A C40 H40C 109.5
H40B C40 H40C 109.5
C36 C41 H41A 109.5
C36 C41 H41B 109.5
C36 C41 H41C 109.5
H41A C41 H41B 109.5
H41A C41 H41C 109.5
H41B C41 H41C 109.5

loop_
_geom_bond_atom_site_label_1
_geom_bond_atom_site_label_2
_geom_bond_distance
Zr51 N51 2.3019(9)
Zr51 N52 2.3012(10)
Zr51 N53 1.8745(9)
Zr51 N55 2.3361(9)
Zr51 C54 2.6971(11)
Zr51 C82 2.6008(11)
Zr51 C83 2.5789(11)
Zr51 C84 2.5311(11)
Zr51 C85 2.5410(11)
Zr51 C86 2.5949(11)
N51 C51 1.4599(16)
N51 C54 1.3269(15)
N52 C54 1.3228(15)
N52 C55 1.3998(15)
N53 N54 1.3796(13)
N54 C63 1.4189(14)
N54 C69 1.3869(15)
N55 C75 1.3471(14)
N55 C79 1.3514(14)
N56 C77 1.3551(15)
N56 C80 1.4538(17)
N56 C81 1.4537(16)
C51 H51A 0.983(19)
C51 H51B 0.953(19)
C51 C52 1.535(2)
C52 H52A 0.963(18)
C52 H52B 0.951(18)
C52 C53 1.528(2)
C53 H53A 0.967(17)
C53 H53B 0.964(17)
C53 C54 1.5096(17)
C55 C56 1.3989(17)
C55 C60 1.4025(16)
C56 H56 0.928(16)
C56 C57 1.3914(17)
C57 C58 1.3975(18)
C57 C61 1.5022(19)
C58 H58 0.985(16)
C58 C59 1.386(2)
C59 C60 1.3959(18)
C59 C62 1.5125(18)
C60 H60 0.962(17)
C61 H61A 0.9800
C61 H61B 0.9800
C61 H61C 0.9800
C62 H62A 0.9800
C62 H62B 0.9800
C62 H62C 0.9800
C63 C64 1.3906(18)
C63 C68 1.3884(18)
C64 H64 0.921(18)
C64 C65 1.392(2)
C65 H65 0.93(2)
C65 C66 1.383(3)
C66 H66 0.95(2)
C66 C67 1.376(2)
C67 H67 0.991(19)
C67 C68 1.3911(19)
C68 H68 0.960(17)
C69 C70 1.4056(16)
C69 C74 1.4116(16)
C70 H70 0.967(16)
C70 C71 1.3848(17)
C71 H71 0.983(17)
C71 C72 1.3878(18)
C72 H72 0.951(17)
C72 C73 1.3917(18)
C73 H73 0.939(16)
C73 C74 1.3886(17)
C74 H74 0.924(16)
C75 H79 0.917(15)
C75 C76 1.3778(16)
C76 H78 0.929(16)
C76 C77 1.4105(16)
C77 C78 1.4133(16)
C78 H76 0.958(15)
C78 C79 1.3731(15)
C79 H75 0.971(15)
C80 H81A 0.9800
C80 H81B 0.9800
C80 H81C 0.9800
C81 H80A 0.9800
C81 H80B 0.9800
C81 H80C 0.9800
C82 C83 1.4194(17)
C82 C86 1.4210(16)
C82 C87 1.5083(17)
C83 C84 1.4238(17)
C83 C88 1.5010(17)
C84 C85 1.4211(16)
C84 C89 1.5050(17)
C85 C86 1.4190(16)
C85 C90 1.5011(17)
C86 C91 1.5034(16)
C87 H87A 0.9800
C87 H87B 0.9800
C87 H87C 0.9800
C88 H91A 0.9800
C88 H91B 0.9800
C88 H91C 0.9800
C89 H90A 0.9800
C89 H90B 0.9800
C89 H90C 0.9800
C90 H89A 0.9800
C90 H89B 0.9800
C90 H89C 0.9800
C91 H88A 0.9800
C91 H88B 0.9800
C91 H88C 0.9800
C18 H18 0.970(18)
C18 C17 1.390(2)
C18 C13 1.3950(18)
C19 C20 1.4021(16)
C19 C24 1.4095(16)
C19 N4 1.3960(15)
C20 H20 0.941(16)
C20 C21 1.3870(17)
C21 H21 0.980(17)
C21 C22 1.3864(19)
C17 H17 0.95(2)
C17 C16 1.380(3)
C13 C14 1.3931(17)
C13 N4 1.4153(15)
C14 H14 0.950(17)
C14 C15 1.3901(18)
C15 H15 0.942(18)
C15 C16 1.383(2)
C16 H16 0.96(2)
C27 C28 1.4130(18)
C27 C26 1.4103(17)
C27 N6 1.3559(15)
C28 H28 0.942(16)
C28 C29 1.3742(16)
C29 H29 0.969(16)
C29 N5 1.3505(15)
C30 H30A 0.9800
C30 H30B 0.9800
C30 H30C 0.9800
C30 N6 1.459(2)
C26 H26 0.938(16)
C26 C25 1.3762(16)
C22 H22 0.958(17)
C22 C23 1.385(2)
C23 H23 0.935(17)
C23 C24 1.3895(18)
C24 H24 0.940(17)
C25 H25 0.913(16)
C25 N5 1.3526(15)
C12 H12A 0.9800
C12 H12B 0.9800
C12 H12C 0.9800
C12 C9 1.5136(18)
N5 Zr1 2.3364(9)
N6 C31 1.4545(19)
C1 H1A 0.956(17)
C1 H1B 1.025(16)
C1 C2 1.5354(19)
C1 N1 1.4690(15)
C2 H2A 0.973(18)
C2 H2B 0.942(18)
C2 C3 1.527(2)
N4 N3 1.3784(13)
Zr1 N1 2.3092(9)
Zr1 N2 2.2856(10)
Zr1 N3 1.8746(10)
Zr1 C4 2.6598(11)
Zr1 C36 2.5836(11)
Zr1 C35 2.5387(11)
Zr1 C32 2.6177(11)
Zr1 C33 2.5983(11)
Zr1 C34 2.5330(11)
N1 C4 1.3295(15)
N2 C4 1.3223(14)
N2 C5 1.4076(14)
C8 H8 0.989(16)
C8 C9 1.3883(19)
C8 C7 1.3975(17)
C9 C10 1.3948(17)
C10 H10 0.948(16)
C10 C5 1.4000(16)
C11 H11A 0.9800
C11 H11B 0.9800
C11 H11C 0.9800
C11 C7 1.5032(18)
C7 C6 1.3899(16)
C3 H3A 0.990(17)
C3 H3B 0.948(17)
C3 C4 1.5093(16)
C5 C6 1.3938(16)
C6 H6 0.932(16)
C36 C35 1.4208(15)
C36 C32 1.4311(16)
C36 C41 1.5030(15)
C37 H37A 0.9800
C37 H37B 0.9800
C37 H37C 0.9800
C37 C32 1.5066(17)
C38 H38A 0.9800
C38 H38B 0.9800
C38 H38C 0.9800
C38 C33 1.5056(17)
C39 H39A 0.9800
C39 H39B 0.9800
C39 H39C 0.9800
C39 C34 1.5052(17)
C35 C34 1.4245(16)
C35 C40 1.5046(17)
C31 H31A 0.9800
C31 H31B 0.9800
C31 H31C 0.9800
C32 C33 1.4159(16)
C33 C34 1.4217(18)
C40 H40A 0.9800
C40 H40B 0.9800
C40 H40C 0.9800
C41 H41A 0.9800
C41 H41B 0.9800
C41 H41C 0.9800

loop_
_geom_torsion_atom_site_label_1
_geom_torsion_atom_site_label_2
_geom_torsion_atom_site_label_3
_geom_torsion_atom_site_label_4
_geom_torsion
Zr51 N51 C51 C52 126.11(14)
Zr51 N51 C54 N52 16.25(10)
Zr51 N51 C54 C53 -157.72(9)
Zr51 N52 C54 N51 -16.26(10)
Zr51 N52 C54 C53 156.42(12)
Zr51 N52 C55 C56 -13.95(18)
Zr51 N52 C55 C60 160.88(10)
Zr51 N55 C75 C76 177.00(9)
Zr51 N55 C79 C78 -177.35(9)
Zr51 C82 C83 C84 64.76(8)
Zr51 C82 C83 C88 -120.32(12)
Zr51 C82 C86 C85 -64.42(8)
Zr51 C82 C86 C91 122.68(11)
Zr51 C83 C84 C85 67.83(8)
Zr51 C83 C84 C89 -117.76(12)
Zr51 C84 C85 C86 68.74(8)
Zr51 C84 C85 C90 -118.57(11)
Zr51 C85 C86 C82 66.05(8)
Zr51 C85 C86 C91 -120.81(11)
N51 C51 C52 C53 7.34(16)
N52 C55 C56 C57 174.60(11)
N52 C55 C60 C59 -174.45(12)
N53 N54 C63 C64 117.31(13)
N53 N54 C63 C68 -59.54(16)
N53 N54 C69 C70 -1.72(17)
N53 N54 C69 C74 175.54(11)
N54 C63 C64 C65 -177.40(14)
N54 C63 C68 C67 177.32(13)
N54 C69 C70 C71 179.01(12)
N54 C69 C74 C73 -179.30(11)
N55 C75 C76 C77 -0.03(18)
N56 C77 C78 C79 178.41(11)
C51 N51 C54 Zr51 154.41(11)
C51 N51 C54 N52 170.66(11)
C51 N51 C54 C53 -3.30(15)
C51 C52 C53 C54 -8.69(14)
C52 C53 C54 Zr51 -55.9(3)
C52 C53 C54 N51 7.76(14)
C52 C53 C54 N52 -164.99(12)
C54 N51 C51 C52 -2.70(16)
C54 N52 C55 C56 135.63(12)
C54 N52 C55 C60 -49.54(18)
C55 N52 C54 Zr51 -160.58(13)
C55 N52 C54 N51 -176.84(11)
C55 N52 C54 C53 -4.2(2)
C55 C56 C57 C58 0.06(18)
C55 C56 C57 C61 -179.85(12)
C56 C55 C60 C59 0.32(19)
C56 C57 C58 C59 0.48(19)
C57 C58 C59 C60 -0.61(19)
C57 C58 C59 C62 -178.93(13)
C58 C59 C60 C55 0.20(19)
C60 C55 C56 C57 -0.45(18)
C61 C57 C58 C59 -179.61(13)
C62 C59 C60 C55 178.53(13)
C63 N54 C69 C70 167.46(11)
C63 N54 C69 C74 -15.28(18)
C63 C64 C65 C66 0.5(2)
C64 C63 C68 C67 0.4(2)
C64 C65 C66 C67 -0.2(3)
C65 C66 C67 C68 0.1(3)
C66 C67 C68 C63 -0.2(2)
C68 C63 C64 C65 -0.5(2)
C69 N54 C63 C64 -52.11(18)
C69 N54 C63 C68 131.04(13)
C69 C70 C71 C72 0.2(2)
C70 C69 C74 C73 -1.98(17)
C70 C71 C72 C73 -1.78(19)
C71 C72 C73 C74 1.41(19)
C72 C73 C74 C69 0.48(18)
C74 C69 C70 C71 1.63(18)
C75 N55 C79 C78 -0.13(17)
C75 C76 C77 N56 -178.75(12)
C75 C76 C77 C78 0.65(17)
C76 C77 C78 C79 -1.00(16)
C77 C78 C79 N55 0.79(18)
C79 N55 C75 C76 -0.25(17)
C80 N56 C77 C76 3.57(19)
C80 N56 C77 C78 -175.79(12)
C81 N56 C77 C76 -176.07(12)
C81 N56 C77 C78 4.56(19)
C82 C83 C84 Zr51 -66.71(8)
C82 C83 C84 C85 1.12(13)
C82 C83 C84 C89 175.53(11)
C83 C82 C86 Zr51 65.97(8)
C83 C82 C86 C85 1.55(13)
C83 C82 C86 C91 -171.35(11)
C83 C84 C85 Zr51 -68.89(8)
C83 C84 C85 C86 -0.16(13)
C83 C84 C85 C90 172.54(11)
C84 C85 C86 Zr51 -66.91(8)
C84 C85 C86 C82 -0.86(13)
C84 C85 C86 C91 172.28(11)
C86 C82 C83 Zr51 -66.40(8)
C86 C82 C83 C84 -1.65(13)
C86 C82 C83 C88 173.27(11)
C87 C82 C83 Zr51 112.06(11)
C87 C82 C83 C84 176.81(11)
C87 C82 C83 C88 -8.26(19)
C87 C82 C86 Zr51 -112.45(12)
C87 C82 C86 C85 -176.87(11)
C87 C82 C86 C91 10.23(19)
C88 C83 C84 Zr51 118.51(12)
C88 C83 C84 C85 -173.66(12)
C88 C83 C84 C89 0.7(2)
C89 C84 C85 Zr51 116.50(11)
C89 C84 C85 C86 -174.77(11)
C89 C84 C85 C90 -2.07(18)
C90 C85 C86 Zr51 120.48(12)
C90 C85 C86 C82 -173.47(11)
C90 C85 C86 C91 -0.33(18)
C18 C17 C16 C15 0.8(3)
C18 C13 C14 C15 1.8(2)
C18 C13 N4 C19 -53.61(17)
C18 C13 N4 N3 137.27(13)
C19 C20 C21 C22 0.7(2)
C20 C19 C24 C23 -1.29(18)
C20 C19 N4 C13 175.78(11)
C20 C19 N4 N3 -15.12(16)
C20 C21 C22 C23 -0.4(2)
C21 C22 C23 C24 -0.8(2)
C17 C18 C13 C14 -2.4(2)
C17 C18 C13 N4 179.15(14)
C13 C18 C17 C16 1.1(3)
C13 C14 C15 C16 0.0(2)
C14 C13 N4 C19 127.97(13)
C14 C13 N4 N3 -41.15(16)
C14 C15 C16 C17 -1.3(2)
C27 C28 C29 N5 -1.16(18)
C27 C26 C25 N5 -0.36(19)
C28 C27 C26 C25 -0.16(17)
C28 C27 N6 C30 171.93(13)
C28 C27 N6 C31 2.41(19)
C28 C29 N5 C25 0.63(17)
C28 C29 N5 Zr1 -175.45(9)
C26 C27 C28 C29 0.87(17)
C26 C27 N6 C30 -7.4(2)
C26 C27 N6 C31 -176.90(12)
C26 C25 N5 C29 0.15(17)
C26 C25 N5 Zr1 176.25(9)
C22 C23 C24 C19 1.61(19)
C24 C19 C20 C21 0.18(18)
C24 C19 N4 C13 -5.09(18)
C24 C19 N4 N3 164.01(11)
C12 C9 C10 C5 -178.45(12)
N6 C27 C28 C29 -178.48(12)
N6 C27 C26 C25 179.18(12)
C1 C2 C3 C4 -16.16(13)
C1 N1 C4 Zr1 -147.56(9)
C1 N1 C4 N2 -169.23(10)
C1 N1 C4 C3 3.29(14)
C2 C1 N1 Zr1 -131.05(12)
C2 C1 N1 C4 -13.88(13)
C2 C3 C4 Zr1 79.8(2)
C2 C3 C4 N1 8.64(14)
C2 C3 C4 N2 179.87(12)
N4 C19 C20 C21 179.35(12)
N4 C19 C24 C23 179.57(11)
N4 C13 C14 C15 -179.72(12)
Zr1 N1 C4 N2 -21.67(10)
Zr1 N1 C4 C3 150.85(9)
Zr1 N2 C4 N1 21.91(10)
Zr1 N2 C4 C3 -149.20(12)
Zr1 N2 C5 C10 -157.55(9)
Zr1 N2 C5 C6 17.18(17)
Zr1 C36 C35 C34 67.08(8)
Zr1 C36 C35 C40 -116.72(11)
Zr1 C36 C32 C37 112.33(11)
Zr1 C36 C32 C33 -65.78(8)
Zr1 C35 C34 C39 -116.28(12)
Zr1 C35 C34 C33 69.47(8)
Zr1 C32 C33 C38 119.99(11)
Zr1 C32 C33 C34 -64.08(8)
Zr1 C33 C34 C39 117.79(11)
Zr1 C33 C34 C35 -67.74(8)
N1 C1 C2 C3 18.71(14)
N2 C5 C6 C7 -173.78(11)
C8 C9 C10 C5 -0.47(18)
C8 C7 C6 C5 -1.02(18)
C9 C8 C7 C11 -178.69(12)
C9 C8 C7 C6 0.18(18)
C9 C10 C5 N2 174.36(11)
C9 C10 C5 C6 -0.34(17)
C10 C5 C6 C7 1.10(17)
C11 C7 C6 C5 177.88(12)
C7 C8 C9 C12 178.52(12)
C7 C8 C9 C10 0.55(18)
C4 N2 C5 C10 66.19(15)
C4 N2 C5 C6 -119.08(12)
C5 N2 C4 Zr1 152.00(12)
C5 N2 C4 N1 173.91(10)
C5 N2 C4 C3 2.79(19)
C36 C35 C34 Zr1 -68.56(8)
C36 C35 C34 C39 175.16(11)
C36 C35 C34 C33 0.91(12)
C36 C32 C33 Zr1 65.26(8)
C36 C32 C33 C38 -174.75(11)
C36 C32 C33 C34 1.18(12)
C37 C32 C33 Zr1 -112.89(11)
C37 C32 C33 C38 7.10(18)
C37 C32 C33 C34 -176.97(10)
C38 C33 C34 Zr1 -117.56(11)
C38 C33 C34 C39 0.23(18)
C38 C33 C34 C35 174.69(11)
C35 C36 C32 Zr1 65.16(8)
C35 C36 C32 C37 177.49(11)
C35 C36 C32 C33 -0.62(12)
C32 C36 C35 Zr1 -67.26(8)
C32 C36 C35 C34 -0.18(12)
C32 C36 C35 C40 176.01(11)
C32 C33 C34 Zr1 66.44(8)
C32 C33 C34 C39 -175.77(11)
C32 C33 C34 C35 -1.30(13)
C40 C35 C34 Zr1 115.31(11)
C40 C35 C34 C39 -0.97(19)
C40 C35 C34 C33 -175.22(11)
C41 C36 C35 Zr1 119.39(10)
C41 C36 C35 C34 -173.53(10)
C41 C36 C35 C40 2.67(18)
C41 C36 C32 Zr1 -121.68(11)
C41 C36 C32 C37 -9.35(18)
C41 C36 C32 C33 172.54(10)
